data_4515496
loop_
_publ_author_name
'Zhang, Guoqi'
'Wu, Jing'
'Zeng, Haisu'
'Neary, Michelle C.'
'Devany, Matthew'
'Zheng, Shengping'
'Dub, Pavel A.'

_publ_section_title
;
 Dearomatization and Functionalization of Terpyridine Ligands Leading to
 Unprecedented Zwitterionic Meisenheimer Aluminum Complexes and Their Use
 in Catalytic Hydroboration
;
_journal_issue 2
_journal_name_full 'ACS Catalysis'
_journal_page_first 874
_journal_paper_doi 10.1021/acscatal.8b04096
_journal_volume 9
_journal_year 2018
_chemical_formula_moiety 'C27 H37 Al Cl N3'
_chemical_formula_sum 'C27 H37 Al Cl N3'
_chemical_formula_weight 466.02
_space_group_crystal_system monoclinic
_space_group_IT_number 14
_space_group_name_Hall '-P 2yn'
_space_group_name_H-M_alt 'P 1 21/n 1'
_atom_sites_solution_hydrogens geom
_audit_creation_method SHELXL-2014/7
_cell_angle_alpha 90
_cell_angle_beta 95.425(5)
_cell_angle_gamma 90
_cell_formula_units_Z 4
_cell_length_a 9.2525(8)
_cell_length_b 15.9339(13)
_cell_length_c 17.4939(14)
_cell_measurement_reflns_used 9663
_cell_measurement_temperature 130(2)
_cell_measurement_theta_max 30.09
_cell_measurement_theta_min 2.55
_cell_volume 2567.5(4)
_computing_cell_refinement 'Bruker SAINT'
_computing_data_collection 'Bruker APEX2'
_computing_data_reduction 'Bruker SAINT'
_computing_molecular_graphics 'Bruker SHELXTL'
_computing_publication_material 'Bruker SHELXTL'
_computing_structure_refinement 'SHELXL-2014/7 (Sheldrick, 2014)'
_computing_structure_solution 'SHELXS-97 (Sheldrick 2008)'
_diffrn_ambient_temperature 130(2)
_diffrn_measured_fraction_theta_full 0.999
_diffrn_measured_fraction_theta_max 0.988
_diffrn_measurement_device_type 'Bruker APEX-II CCD'
_diffrn_measurement_method '\f and \w scans'
_diffrn_radiation_type MoK\a
_diffrn_radiation_wavelength 0.71073
_diffrn_reflns_av_R_equivalents 0.0806
_diffrn_reflns_av_unetI/netI 0.0387
_diffrn_reflns_Laue_measured_fraction_full 0.999
_diffrn_reflns_Laue_measured_fraction_max 0.988
_diffrn_reflns_limit_h_max 13
_diffrn_reflns_limit_h_min -13
_diffrn_reflns_limit_k_max 22
_diffrn_reflns_limit_k_min -22
_diffrn_reflns_limit_l_max 25
_diffrn_reflns_limit_l_min -25
_diffrn_reflns_number 105444
_diffrn_reflns_point_group_measured_fraction_full 0.999
_diffrn_reflns_point_group_measured_fraction_max 0.988
_diffrn_reflns_theta_full 25.000
_diffrn_reflns_theta_max 30.845
_diffrn_reflns_theta_min 2.402
_exptl_absorpt_coefficient_mu 0.202
_exptl_absorpt_correction_T_max 0.7461
_exptl_absorpt_correction_T_min 0.7064
_exptl_absorpt_correction_type empirical
_exptl_absorpt_process_details sadabs
_exptl_crystal_colour green-orange
_exptl_crystal_density_diffrn 1.206
_exptl_crystal_description block
_exptl_crystal_F_000 1000
_exptl_crystal_size_max 0.280
_exptl_crystal_size_mid 0.250
_exptl_crystal_size_min 0.220
_refine_diff_density_max 0.454
_refine_diff_density_min -0.339
_refine_diff_density_rms 0.061
_refine_ls_extinction_method none
_refine_ls_goodness_of_fit_ref 1.047
_refine_ls_hydrogen_treatment constr
_refine_ls_matrix_type full
_refine_ls_number_parameters 325
_refine_ls_number_reflns 7984
_refine_ls_number_restraints 3
_refine_ls_restrained_S_all 1.047
_refine_ls_R_factor_all 0.0884
_refine_ls_R_factor_gt 0.0506
_refine_ls_shift/su_max 0.001
_refine_ls_shift/su_mean 0.000
_refine_ls_structure_factor_coef Fsqd
_refine_ls_weighting_details 'w=1/[\s^2^(Fo^2^)+(0.0610P)^2^+1.4607P] where P=(Fo^2^+2Fc^2^)/3'
_refine_ls_weighting_scheme calc
_refine_ls_wR_factor_gt 0.1203
_refine_ls_wR_factor_ref 0.1442
_reflns_Friedel_coverage 0.000
_reflns_number_gt 5498
_reflns_number_total 7984
_reflns_threshold_expression 'I > 2\s(I)'
_cod_data_source_file cs8b04096_si_006.cif
_cod_data_source_block gz1160
_cod_original_sg_symbol_H-M 'P 21/n'
_cod_database_code 4515496
_shelx_shelxl_version_number 2014/7
_shelx_space_group_comment
; 
The symmetry employed for this shelxl refinement is uniquely defined 
by the following loop, which should always be used as a source of 
symmetry information in preference to the above space-group names. 
They are only intended as comments. 
;
_shelx_estimated_absorpt_t_min 0.945
_shelx_estimated_absorpt_t_max 0.957

loop_
_space_group_symop_operation_xyz
'x, y, z'
'-x+1/2, y+1/2, -z+1/2'
'-x, -y, -z'
'x-1/2, -y-1/2, z-1/2'

loop_
_atom_site_label
_atom_site_type_symbol
_atom_site_fract_x
_atom_site_fract_y
_atom_site_fract_z
_atom_site_U_iso_or_equiv
_atom_site_adp_type
_atom_site_occupancy
_atom_site_site_symmetry_order
_atom_site_calc_flag
_atom_site_refinement_flags_posn
_atom_site_refinement_flags_adp
_atom_site_refinement_flags_occupancy
_atom_site_disorder_assembly
_atom_site_disorder_group
Al1 Al 0.48381(5) 0.45209(3) 0.74176(3) 0.02235(12) Uani 1 1 d . . . . .
Cl1 Cl 0.65403(6) 0.15190(3) 0.95978(3) 0.04038(13) Uani 1 1 d . . . . .
N1 N 0.28836(15) 0.43579(9) 0.79504(8) 0.0256(3) Uani 1 1 d . . . . .
N2 N 0.50290(15) 0.33987(8) 0.77920(8) 0.0238(3) Uani 1 1 d . . . . .
N3 N 0.69008(15) 0.41712(9) 0.70910(8) 0.0250(3) Uani 1 1 d . . . . .
C11 C 0.54455(19) 0.55082(11) 0.80822(10) 0.0270(3) Uani 1 1 d . . . . .
H11A H 0.6398 0.5703 0.7938 0.032 Uiso 1 1 calc R U . . .
H11B H 0.4741 0.5966 0.7955 0.032 Uiso 1 1 calc R U . . .
C12 C 0.55776(19) 0.53843(11) 0.89597(10) 0.0286(4) Uani 1 1 d . . . . .
H12A H 0.4682 0.5088 0.9093 0.034 Uiso 1 1 calc R U . . .
C13 C 0.5677(2) 0.62170(13) 0.94016(12) 0.0398(5) Uani 1 1 d . . . . .
H13A H 0.5743 0.6104 0.9954 0.060 Uiso 1 1 calc R U . . .
H13B H 0.4810 0.6555 0.9254 0.060 Uiso 1 1 calc R U . . .
H13C H 0.6543 0.6525 0.9278 0.060 Uiso 1 1 calc R U . . .
C14 C 0.6871(2) 0.48330(14) 0.92236(12) 0.0410(5) Uani 1 1 d . . . . .
H14A H 0.6783 0.4294 0.8953 0.061 Uiso 1 1 calc R U . . .
H14B H 0.6893 0.4737 0.9778 0.061 Uiso 1 1 calc R U . . .
H14C H 0.7769 0.5113 0.9110 0.061 Uiso 1 1 calc R U . . .
C21 C 0.38520(19) 0.47248(11) 0.63593(10) 0.0266(3) Uani 1 1 d . . . . .
H21A H 0.4492 0.4496 0.5987 0.032 Uiso 1 1 calc R U . . .
H21B H 0.2952 0.4386 0.6309 0.032 Uiso 1 1 calc R U . . .
C22 C 0.3443(2) 0.56133(12) 0.61058(11) 0.0337(4) Uani 1 1 d . . . . .
H22A H 0.2832 0.5862 0.6490 0.040 Uiso 1 1 calc R U . . .
C23 C 0.4782(3) 0.61500(14) 0.60781(15) 0.0500(6) Uani 1 1 d . . . . .
H23A H 0.5300 0.6183 0.6592 0.075 Uiso 1 1 calc R U . . .
H23B H 0.4496 0.6715 0.5902 0.075 Uiso 1 1 calc R U . . .
H23C H 0.5417 0.5900 0.5722 0.075 Uiso 1 1 calc R U . . .
C24 C 0.2565(3) 0.56227(14) 0.53186(12) 0.0432(5) Uani 1 1 d . . . . .
H24A H 0.2315 0.6203 0.5174 0.065 Uiso 1 1 calc R U . . .
H24B H 0.1674 0.5295 0.5343 0.065 Uiso 1 1 calc R U . . .
H24C H 0.3145 0.5376 0.4935 0.065 Uiso 1 1 calc R U . . .
C31 C 0.5545(2) 0.21367(11) 0.70154(10) 0.0301(4) Uani 1 1 d D . . . .
H31A H 0.6363 0.1807 0.6844 0.036 Uiso 1 1 calc R U . A 1
H31B H 0.4934 0.1749 0.7288 0.036 Uiso 1 1 calc R U . A 1
C32A C 0.4630(4) 0.2487(4) 0.6299(2) 0.0255(11) Uani 0.738(7) 1 d D . P B 1
H32A H 0.4829 0.3099 0.6243 0.031 Uiso 0.738(7) 1 calc R U P B 1
C33A C 0.5015(4) 0.2014(2) 0.55826(17) 0.0459(9) Uani 0.738(7) 1 d D . P B 1
H33A H 0.4407 0.2218 0.5132 0.069 Uiso 0.738(7) 1 calc R U P B 1
H33B H 0.4847 0.1412 0.5648 0.069 Uiso 0.738(7) 1 calc R U P B 1
H33C H 0.6040 0.2109 0.5510 0.069 Uiso 0.738(7) 1 calc R U P B 1
C34A C 0.3048(3) 0.2355(2) 0.64146(17) 0.0407(9) Uani 0.738(7) 1 d D . P B 1
H34A H 0.2441 0.2595 0.5979 0.061 Uiso 0.738(7) 1 calc R U P B 1
H34B H 0.2827 0.2631 0.6890 0.061 Uiso 0.738(7) 1 calc R U P B 1
H34C H 0.2850 0.1752 0.6449 0.061 Uiso 0.738(7) 1 calc R U P B 1
C32B C 0.4597(11) 0.2342(11) 0.6262(5) 0.034(4) Uani 0.262(7) 1 d D . P B 2
H32B H 0.4061 0.2858 0.6399 0.040 Uiso 0.262(7) 1 calc R U P B 2
C33B C 0.5453(13) 0.2645(13) 0.5605(6) 0.080(5) Uani 0.262(7) 1 d D . P B 2
H33D H 0.4775 0.2828 0.5173 0.119 Uiso 0.262(7) 1 calc R U P B 2
H33E H 0.6052 0.2184 0.5439 0.119 Uiso 0.262(7) 1 calc R U P B 2
H33F H 0.6078 0.3115 0.5783 0.119 Uiso 0.262(7) 1 calc R U P B 2
C34B C 0.339(2) 0.1766(10) 0.5941(12) 0.136(11) Uani 0.262(7) 1 d D . P B 2
H34D H 0.2548 0.1835 0.6233 0.204 Uiso 0.262(7) 1 calc R U P B 2
H34E H 0.3728 0.1183 0.5980 0.204 Uiso 0.262(7) 1 calc R U P B 2
H34F H 0.3121 0.1906 0.5400 0.204 Uiso 0.262(7) 1 calc R U P B 2
C41 C 0.17875(19) 0.49093(12) 0.79658(11) 0.0307(4) Uani 1 1 d . . . . .
H41A H 0.1834 0.5422 0.7692 0.037 Uiso 1 1 calc R U . . .
C42 C 0.0597(2) 0.47588(14) 0.83652(12) 0.0376(4) Uani 1 1 d . . . . .
H42A H -0.0173 0.5154 0.8357 0.045 Uiso 1 1 calc R U . . .
C43 C 0.0546(2) 0.40221(15) 0.87766(13) 0.0428(5) Uani 1 1 d . . . . .
H43A H -0.0260 0.3905 0.9057 0.051 Uiso 1 1 calc R U . . .
C44 C 0.1673(2) 0.34592(14) 0.87770(12) 0.0382(4) Uani 1 1 d . . . . .
H44A H 0.1660 0.2953 0.9064 0.046 Uiso 1 1 calc R U . . .
C45 C 0.28372(18) 0.36396(11) 0.83511(10) 0.0272(3) Uani 1 1 d . . . . .
C51 C 0.61703(19) 0.28287(11) 0.75918(10) 0.0268(3) Uani 1 1 d . . . . .
C52 C 0.6856(2) 0.23894(11) 0.83047(10) 0.0290(4) Uani 1 1 d . . . . .
H52A H 0.7871 0.2291 0.8388 0.035 Uiso 1 1 calc R U . . .
C53 C 0.5929(2) 0.21481(11) 0.88112(10) 0.0305(4) Uani 1 1 d . . . . .
C54 C 0.4464(2) 0.24340(11) 0.87766(10) 0.0304(4) Uani 1 1 d . . . . .
H54A H 0.3766 0.2176 0.9065 0.036 Uiso 1 1 calc R U . . .
C55 C 0.41265(19) 0.31041(11) 0.83013(10) 0.0273(3) Uani 1 1 d . . . . .
C61 C 0.78092(19) 0.46786(12) 0.67461(10) 0.0299(4) Uani 1 1 d . . . . .
H61A H 0.7546 0.5250 0.6663 0.036 Uiso 1 1 calc R U . . .
C62 C 0.9104(2) 0.43992(14) 0.65096(11) 0.0356(4) Uani 1 1 d . . . . .
H62A H 0.9722 0.4770 0.6267 0.043 Uiso 1 1 calc R U . . .
C63 C 0.9483(2) 0.35671(14) 0.66328(12) 0.0378(4) Uani 1 1 d . . . . .
H63A H 1.0368 0.3358 0.6474 0.045 Uiso 1 1 calc R U . . .
C64 C 0.8564(2) 0.30421(12) 0.69895(11) 0.0335(4) Uani 1 1 d . . . . .
H64A H 0.8810 0.2469 0.7079 0.040 Uiso 1 1 calc R U . . .
C65 C 0.72715(18) 0.33641(11) 0.72159(10) 0.0262(3) Uani 1 1 d . . . . .

loop_
_atom_site_aniso_label
_atom_site_aniso_U_11
_atom_site_aniso_U_22
_atom_site_aniso_U_33
_atom_site_aniso_U_23
_atom_site_aniso_U_13
_atom_site_aniso_U_12
Al1 0.0251(2) 0.0188(2) 0.0234(2) -0.00118(18) 0.00392(18) 0.00034(18)
Cl1 0.0542(3) 0.0353(2) 0.0314(2) 0.00882(18) 0.0031(2) 0.0065(2)
N1 0.0262(7) 0.0242(7) 0.0265(7) -0.0033(5) 0.0034(5) -0.0027(5)
N2 0.0260(7) 0.0206(6) 0.0254(7) -0.0004(5) 0.0055(5) 0.0006(5)
N3 0.0253(7) 0.0264(7) 0.0235(7) 0.0008(5) 0.0031(5) 0.0014(5)
C11 0.0293(8) 0.0236(8) 0.0286(8) -0.0031(6) 0.0045(7) -0.0027(6)
C12 0.0270(8) 0.0308(9) 0.0284(8) -0.0047(7) 0.0053(7) -0.0046(7)
C13 0.0430(11) 0.0403(11) 0.0356(10) -0.0115(8) 0.0015(8) -0.0020(9)
C14 0.0387(11) 0.0477(12) 0.0361(10) -0.0012(9) 0.0014(8) 0.0074(9)
C21 0.0280(8) 0.0264(8) 0.0253(8) -0.0032(6) 0.0020(6) 0.0007(6)
C22 0.0410(10) 0.0298(9) 0.0298(9) -0.0024(7) 0.0003(7) 0.0097(8)
C23 0.0585(14) 0.0308(10) 0.0579(14) 0.0102(10) -0.0089(11) -0.0025(10)
C24 0.0503(12) 0.0448(12) 0.0333(10) -0.0029(9) -0.0026(9) 0.0134(10)
C31 0.0358(9) 0.0232(8) 0.0318(9) -0.0022(7) 0.0056(7) 0.0033(7)
C32A 0.032(2) 0.016(2) 0.0276(19) -0.0053(11) 0.0012(14) 0.0040(11)
C33A 0.060(2) 0.049(2) 0.0278(14) -0.0020(13) 0.0030(13) 0.0187(16)
C34A 0.0318(14) 0.053(2) 0.0366(15) 0.0094(13) -0.0008(11) 0.0024(12)
C32B 0.048(8) 0.004(5) 0.049(8) -0.001(4) 0.005(5) 0.000(3)
C33B 0.063(7) 0.137(16) 0.036(5) -0.005(7) -0.007(5) 0.011(8)
C34B 0.148(16) 0.083(11) 0.155(18) 0.071(12) -0.103(14) -0.066(11)
C41 0.0295(9) 0.0295(9) 0.0336(9) -0.0031(7) 0.0055(7) 0.0023(7)
C42 0.0295(9) 0.0457(11) 0.0382(10) -0.0020(8) 0.0065(8) 0.0051(8)
C43 0.0296(10) 0.0576(13) 0.0429(11) 0.0056(10) 0.0127(8) 0.0005(9)
C44 0.0345(10) 0.0422(11) 0.0398(10) 0.0078(8) 0.0124(8) -0.0022(8)
C45 0.0245(8) 0.0295(9) 0.0278(8) -0.0009(6) 0.0037(6) -0.0029(7)
C51 0.0294(8) 0.0234(8) 0.0285(8) 0.0009(6) 0.0066(7) 0.0043(6)
C52 0.0330(9) 0.0243(8) 0.0296(9) 0.0007(6) 0.0023(7) 0.0041(7)
C53 0.0415(10) 0.0235(8) 0.0262(8) 0.0022(6) 0.0024(7) 0.0019(7)
C54 0.0356(9) 0.0267(8) 0.0298(9) 0.0025(7) 0.0082(7) -0.0028(7)
C55 0.0283(8) 0.0253(8) 0.0291(8) -0.0009(6) 0.0065(7) -0.0031(7)
C61 0.0283(9) 0.0328(9) 0.0286(8) 0.0047(7) 0.0024(7) -0.0010(7)
C62 0.0280(9) 0.0481(11) 0.0309(9) 0.0065(8) 0.0048(7) -0.0032(8)
C63 0.0285(9) 0.0517(12) 0.0341(10) 0.0001(8) 0.0078(7) 0.0079(8)
C64 0.0320(9) 0.0344(10) 0.0349(10) -0.0006(7) 0.0069(7) 0.0084(8)
C65 0.0271(8) 0.0281(8) 0.0236(8) -0.0004(6) 0.0030(6) 0.0037(6)

loop_
_atom_type_symbol
_atom_type_description
_atom_type_scat_dispersion_real
_atom_type_scat_dispersion_imag
_atom_type_scat_source
C C 0.0033 0.0016 'International Tables Vol C Tables 4.2.6.8 and 6.1.1.4'
H H 0.0000 0.0000 'International Tables Vol C Tables 4.2.6.8 and 6.1.1.4'
N N 0.0061 0.0033 'International Tables Vol C Tables 4.2.6.8 and 6.1.1.4'
Al Al 0.0645 0.0514 'International Tables Vol C Tables 4.2.6.8 and 6.1.1.4'
Cl Cl 0.1484 0.1585 'International Tables Vol C Tables 4.2.6.8 and 6.1.1.4'

loop_
_geom_angle_atom_site_label_1
_geom_angle_atom_site_label_2
_geom_angle_atom_site_label_3
_geom_angle
N2 Al1 C11 121.66(7)
N2 Al1 C21 119.13(7)
C11 Al1 C21 119.01(7)
N2 Al1 N3 77.84(6)
C11 Al1 N3 98.77(7)
C21 Al1 N3 97.82(7)
N2 Al1 N1 77.88(6)
C11 Al1 N1 92.58(7)
C21 Al1 N1 95.31(7)
N3 Al1 N1 155.66(6)
C41 N1 C45 118.98(15)
C41 N1 Al1 127.11(12)
C45 N1 Al1 113.74(11)
C55 N2 C51 116.41(14)
C55 N2 Al1 120.38(11)
C51 N2 Al1 123.13(11)
C65 N3 C61 119.08(15)
C65 N3 Al1 115.51(11)
C61 N3 Al1 125.34(12)
C12 C11 Al1 117.95(12)
C12 C11 H11A 107.8
Al1 C11 H11A 107.8
C12 C11 H11B 107.8
Al1 C11 H11B 107.8
H11A C11 H11B 107.2
C14 C12 C13 109.79(16)
C14 C12 C11 111.25(15)
C13 C12 C11 112.74(15)
C14 C12 H12A 107.6
C13 C12 H12A 107.6
C11 C12 H12A 107.6
C12 C13 H13A 109.5
C12 C13 H13B 109.5
H13A C13 H13B 109.5
C12 C13 H13C 109.5
H13A C13 H13C 109.5
H13B C13 H13C 109.5
C12 C14 H14A 109.5
C12 C14 H14B 109.5
H14A C14 H14B 109.5
C12 C14 H14C 109.5
H14A C14 H14C 109.5
H14B C14 H14C 109.5
C22 C21 Al1 119.84(12)
C22 C21 H21A 107.4
Al1 C21 H21A 107.4
C22 C21 H21B 107.4
Al1 C21 H21B 107.4
H21A C21 H21B 106.9
C23 C22 C21 110.77(16)
C23 C22 C24 109.43(18)
C21 C22 C24 111.57(16)
C23 C22 H22A 108.3
C21 C22 H22A 108.3
C24 C22 H22A 108.3
C22 C23 H23A 109.5
C22 C23 H23B 109.5
H23A C23 H23B 109.5
C22 C23 H23C 109.5
H23A C23 H23C 109.5
H23B C23 H23C 109.5
C22 C24 H24A 109.5
C22 C24 H24B 109.5
H24A C24 H24B 109.5
C22 C24 H24C 109.5
H24A C24 H24C 109.5
H24B C24 H24C 109.5
C32A C31 C51 114.1(3)
C32B C31 C51 122.9(7)
C32A C31 H31A 108.7
C51 C31 H31A 108.7
C32A C31 H31B 108.7
C51 C31 H31B 108.7
H31A C31 H31B 107.6
C34A C32A C33A 110.1(4)
C34A C32A C31 107.7(2)
C33A C32A C31 109.4(3)
C34A C32A H32A 109.8
C33A C32A H32A 109.8
C31 C32A H32A 109.8
C32A C33A H33A 109.5
C32A C33A H33B 109.5
H33A C33A H33B 109.5
C32A C33A H33C 109.5
H33A C33A H33C 109.5
H33B C33A H33C 109.5
C32A C34A H34A 109.5
C32A C34A H34B 109.5
H34A C34A H34B 109.5
C32A C34A H34C 109.5
H34A C34A H34C 109.5
H34B C34A H34C 109.5
C34B C32B C33B 109.1(13)
C34B C32B C31 121.8(9)
C33B C32B C31 114.4(7)
C34B C32B H32B 102.9
C33B C32B H32B 102.9
C31 C32B H32B 102.9
C32B C33B H33D 109.5
C32B C33B H33E 109.5
H33D C33B H33E 109.5
C32B C33B H33F 109.5
H33D C33B H33F 109.5
H33E C33B H33F 109.5
C32B C34B H34D 109.5
C32B C34B H34E 109.5
H34D C34B H34E 109.5
C32B C34B H34F 109.5
H34D C34B H34F 109.5
H34E C34B H34F 109.5
N1 C41 C42 122.45(18)
N1 C41 H41A 118.8
C42 C41 H41A 118.8
C43 C42 C41 118.66(19)
C43 C42 H42A 120.7
C41 C42 H42A 120.7
C44 C43 C42 119.48(19)
C44 C43 H43A 120.3
C42 C43 H43A 120.3
C43 C44 C45 119.24(19)
C43 C44 H44A 120.4
C45 C44 H44A 120.4
N1 C45 C44 121.17(17)
N1 C45 C55 113.29(15)
C44 C45 C55 125.53(17)
N2 C51 C52 110.24(14)
N2 C51 C65 106.45(13)
C52 C51 C65 111.61(15)
N2 C51 C31 111.13(14)
C52 C51 C31 107.74(14)
C65 C51 C31 109.70(14)
C53 C52 C51 115.46(16)
C53 C52 H52A 122.3
C51 C52 H52A 122.3
C52 C53 C54 122.91(16)
C52 C53 Cl1 120.10(15)
C54 C53 Cl1 116.81(14)
C55 C54 C53 115.84(16)
C55 C54 H54A 122.1
C53 C54 H54A 122.1
N2 C55 C54 123.15(16)
N2 C55 C45 112.87(15)
C54 C55 C45 123.62(16)
N3 C61 C62 122.46(17)
N3 C61 H61A 118.8
C62 C61 H61A 118.8
C61 C62 C63 118.57(18)
C61 C62 H62A 120.7
C63 C62 H62A 120.7
C62 C63 C64 119.47(18)
C62 C63 H63A 120.3
C64 C63 H63A 120.3
C63 C64 C65 119.12(18)
C63 C64 H64A 120.4
C65 C64 H64A 120.4
N3 C65 C64 121.29(16)
N3 C65 C51 115.78(14)
C64 C65 C51 122.90(16)

loop_
_geom_bond_atom_site_label_1
_geom_bond_atom_site_label_2
_geom_bond_distance
Al1 N2 1.9067(15)
Al1 C11 2.0046(17)
Al1 C21 2.0115(17)
Al1 N3 2.1179(15)
Al1 N1 2.1273(15)
Cl1 C53 1.7526(18)
N1 C41 1.344(2)
N1 C45 1.345(2)
N2 C55 1.361(2)
N2 C51 1.460(2)
N3 C65 1.344(2)
N3 C61 1.349(2)
C11 C12 1.541(2)
C11 H11A 0.9900
C11 H11B 0.9900
C12 C14 1.520(3)
C12 C13 1.534(3)
C12 H12A 1.0000
C13 H13A 0.9800
C13 H13B 0.9800
C13 H13C 0.9800
C14 H14A 0.9800
C14 H14B 0.9800
C14 H14C 0.9800
C21 C22 1.521(2)
C21 H21A 0.9900
C21 H21B 0.9900
C22 C23 1.510(3)
C22 C24 1.531(3)
C22 H22A 1.0000
C23 H23A 0.9800
C23 H23B 0.9800
C23 H23C 0.9800
C24 H24A 0.9800
C24 H24B 0.9800
C24 H24C 0.9800
C31 C32A 1.548(3)
C31 C32B 1.548(3)
C31 C51 1.567(2)
C31 H31A 0.9900
C31 H31B 0.9900
C32A C34A 1.511(5)
C32A C33A 1.534(5)
C32A H32A 1.0000
C33A H33A 0.9800
C33A H33B 0.9800
C33A H33C 0.9800
C34A H34A 0.9800
C34A H34B 0.9800
C34A H34C 0.9800
C32B C34B 1.511(5)
C32B C33B 1.534(6)
C32B H32B 1.0000
C33B H33D 0.9800
C33B H33E 0.9800
C33B H33F 0.9800
C34B H34D 0.9800
C34B H34E 0.9800
C34B H34F 0.9800
C41 C42 1.380(3)
C41 H41A 0.9500
C42 C43 1.380(3)
C42 H42A 0.9500
C43 C44 1.375(3)
C43 H43A 0.9500
C44 C45 1.396(3)
C44 H44A 0.9500
C45 C55 1.476(2)
C51 C52 1.516(2)
C51 C65 1.525(2)
C52 C53 1.346(3)
C52 H52A 0.9500
C53 C54 1.425(3)
C54 C55 1.371(2)
C54 H54A 0.9500
C61 C62 1.377(3)
C61 H61A 0.9500
C62 C63 1.383(3)
C62 H62A 0.9500
C63 C64 1.383(3)
C63 H63A 0.9500
C64 C65 1.392(2)
C64 H64A 0.9500

loop_
_geom_torsion_atom_site_label_1
_geom_torsion_atom_site_label_2
_geom_torsion_atom_site_label_3
_geom_torsion_atom_site_label_4
_geom_torsion
Al1 C11 C12 C14 70.28(18)
Al1 C11 C12 C13 -165.88(13)
Al1 C21 C22 C23 63.8(2)
Al1 C21 C22 C24 -173.98(14)
C51 C31 C32A C34A -102.7(4)
C51 C31 C32A C33A 137.6(3)
C51 C31 C32B C34B -146.5(15)
C51 C31 C32B C33B 78.7(18)
C45 N1 C41 C42 -1.4(3)
Al1 N1 C41 C42 -176.36(14)
N1 C41 C42 C43 1.4(3)
C41 C42 C43 C44 -0.2(3)
C42 C43 C44 C45 -0.9(3)
C41 N1 C45 C44 0.2(3)
Al1 N1 C45 C44 175.84(15)
C41 N1 C45 C55 -178.36(15)
Al1 N1 C45 C55 -2.76(18)
C43 C44 C45 N1 0.9(3)
C43 C44 C45 C55 179.34(19)
C55 N2 C51 C52 -42.8(2)
Al1 N2 C51 C52 133.86(13)
C55 N2 C51 C65 -164.00(14)
Al1 N2 C51 C65 12.66(18)
C55 N2 C51 C31 76.59(18)
Al1 N2 C51 C31 -106.75(14)
C32A C31 C51 N2 51.6(2)
C32B C31 C51 N2 51.4(6)
C32A C31 C51 C52 172.4(2)
C32B C31 C51 C52 172.3(6)
C32A C31 C51 C65 -65.9(2)
C32B C31 C51 C65 -66.0(6)
N2 C51 C52 C53 40.0(2)
C65 C51 C52 C53 158.06(16)
C31 C51 C52 C53 -81.44(19)
C51 C52 C53 C54 -13.1(3)
C51 C52 C53 Cl1 171.92(12)
C52 C53 C54 C55 -13.3(3)
Cl1 C53 C54 C55 161.82(14)
C51 N2 C55 C54 18.6(2)
Al1 N2 C55 C54 -158.16(14)
C51 N2 C55 C45 -168.16(14)
Al1 N2 C55 C45 15.1(2)
C53 C54 C55 N2 10.9(3)
C53 C54 C55 C45 -161.64(17)
N1 C45 C55 N2 -6.9(2)
C44 C45 C55 N2 174.58(18)
N1 C45 C55 C54 166.31(17)
C44 C45 C55 C54 -12.2(3)
C65 N3 C61 C62 0.6(3)
Al1 N3 C61 C62 -176.31(13)
N3 C61 C62 C63 -0.1(3)
C61 C62 C63 C64 -0.2(3)
C62 C63 C64 C65 0.1(3)
C61 N3 C65 C64 -0.7(3)
Al1 N3 C65 C64 176.51(14)
C61 N3 C65 C51 -178.67(15)
Al1 N3 C65 C51 -1.50(19)
C63 C64 C65 N3 0.3(3)
C63 C64 C65 C51 178.20(17)
N2 C51 C65 N3 -6.0(2)
C52 C51 C65 N3 -126.34(16)
C31 C51 C65 N3 114.31(16)
N2 C51 C65 C64 176.01(16)
C52 C51 C65 C64 55.7(2)
C31 C51 C65 C64 -63.7(2)
